data_7117051
loop_
_publ_author_name
'Anup Rana'
'Sangsu Lee'
'Dongho Kim'
'Pradeepta K. Panda'

_publ_section_title
;
 Beta-Octakis(methylthio)porphycenes: synthesis, characterisation and
 third order nonlinear optical studies
;
_journal_name_full Chem.Commun.
_journal_page_first 7705
_journal_paper_doi 10.1039/C5cc02279G
_journal_volume 51
_journal_year 2015
_chemical_formula_moiety 'C14 H16 N2 O2 S4'
_chemical_formula_sum 'C14 H16 N2 O2 S4'
_chemical_formula_weight 372.53
_chemical_name_common bipyrroledialdhyde
_chemical_name_systematic
; 
 3,3',4,4'-tetrakis(methylthio)-[2,2'-bipyrrole]-5,5'-dialdehyde 
;
_space_group_IT_number 14
_symmetry_cell_setting monoclinic
_symmetry_space_group_name_Hall '-P 2ybc'
_symmetry_space_group_name_H-M 'P 1 21/c 1'
_atom_sites_solution_hydrogens geom
_atom_sites_solution_primary direct
_atom_sites_solution_secondary difmap
_audit_creation_method SHELXL-97
_audit_update_record
;
2015-03-04 deposited with the CCDC.
2015-03-30 downloaded from the CCDC.
;
_cell_angle_alpha 90.00
_cell_angle_beta 97.072(4)
_cell_angle_gamma 90.00
_cell_formula_units_Z 2
_cell_length_a 4.91800(19)
_cell_length_b 8.5807(4)
_cell_length_c 19.8851(8)
_cell_measurement_temperature 293(2)
_cell_volume 832.76(6)
_computing_cell_refinement
;
CrysAlisPro, Agilent Technologies,
Version 1.171.37.34i (release 04-08-2014 CrysAlis171 .NET)
(compiled Aug  4 2014,14:34:23)
;
_computing_data_collection
;
CrysAlisPro, Agilent Technologies,
Version 1.171.37.34i (release 04-08-2014 CrysAlis171 .NET)
(compiled Aug  4 2014,14:34:23)
;
_computing_data_reduction
;
CrysAlisPro, Agilent Technologies,
Version 1.171.37.34i (release 04-08-2014 CrysAlis171 .NET)
(compiled Aug  4 2014,14:34:23)
;
_computing_molecular_graphics
;
 OLEX2: a complete structure solution, refinement and analysis program.
 Dolomanov et al., J. Appl. Cryst. (2009). 42, 339-341
;
_computing_publication_material
;
 OLEX2: a complete structure solution, refinement and analysis program.
 Dolomanov et al., J. Appl. Cryst. (2009). 42, 339-341
;
_computing_structure_refinement 'SHELXL-97 (Sheldrick, 1997)'
_computing_structure_solution 'SHELXS-97 (Sheldrick, 1990)'
_diffrn_ambient_temperature 293(2)
_diffrn_measured_fraction_theta_full 0.979
_diffrn_measured_fraction_theta_max 0.979
_diffrn_measurement_device_type 'Xcalibur, Eos, Gemini'
_diffrn_measurement_method '\w scans'
_diffrn_radiation_monochromator graphite
_diffrn_radiation_source 'fine-focus sealed tube'
_diffrn_radiation_type CuK\a
_diffrn_radiation_wavelength 1.54184
_diffrn_reflns_av_R_equivalents 0.0175
_diffrn_reflns_av_sigmaI/netI 0.0251
_diffrn_reflns_limit_h_max 6
_diffrn_reflns_limit_h_min -3
_diffrn_reflns_limit_k_max 10
_diffrn_reflns_limit_k_min -10
_diffrn_reflns_limit_l_max 23
_diffrn_reflns_limit_l_min -24
_diffrn_reflns_number 2899
_diffrn_reflns_theta_full 71.52
_diffrn_reflns_theta_max 71.52
_diffrn_reflns_theta_min 4.48
_exptl_absorpt_coefficient_mu 5.308
_exptl_absorpt_correction_T_max 0.529
_exptl_absorpt_correction_T_min 0.389
_exptl_absorpt_correction_type multi-scan
_exptl_absorpt_process_details
;
CrysAlisPro, Agilent Technologies,
Version 1.171.37.34i (release 04-08-2014 CrysAlis171 .NET)
(compiled Aug  4 2014,14:34:23)
Empirical absorption correction using spherical harmonics,
 implemented in SCALE3 ABSPACK scaling algorithm.
;
_exptl_crystal_colour 'light yellow'
_exptl_crystal_density_diffrn 1.486
_exptl_crystal_density_method 'not measured'
_exptl_crystal_description block
_exptl_crystal_F_000 388
_exptl_crystal_size_max 0.26
_exptl_crystal_size_mid 0.17
_exptl_crystal_size_min 0.12
_refine_diff_density_max 0.384
_refine_diff_density_min -0.283
_refine_diff_density_rms 0.073
_refine_ls_extinction_method none
_refine_ls_goodness_of_fit_ref 1.040
_refine_ls_hydrogen_treatment mixed
_refine_ls_matrix_type full
_refine_ls_number_parameters 106
_refine_ls_number_reflns 1577
_refine_ls_number_restraints 0
_refine_ls_restrained_S_all 1.040
_refine_ls_R_factor_all 0.0433
_refine_ls_R_factor_gt 0.0412
_refine_ls_shift/su_max 0.000
_refine_ls_shift/su_mean 0.000
_refine_ls_structure_factor_coef Fsqd
_refine_ls_weighting_details 'calc w=1/[\s^2^(Fo^2^)+(0.0744P)^2^+0.2497P] where P=(Fo^2^+2Fc^2^)/3'
_refine_ls_weighting_scheme calc
_refine_ls_wR_factor_gt 0.1088
_refine_ls_wR_factor_ref 0.1119
_reflns_number_gt 1465
_reflns_number_total 1577
_reflns_threshold_expression >2sigma(I)
_cod_data_source_file c5cc02279g2.cif
_cod_data_source_block TTMBPYDA
_cod_original_sg_symbol_H-M 'P 21/c'
_cod_database_code 7117051

loop_
_symmetry_equiv_pos_as_xyz
'x, y, z'
'-x, y+1/2, -z+1/2'
'-x, -y, -z'
'x, -y-1/2, z-1/2'

loop_
_atom_site_label
_atom_site_type_symbol
_atom_site_fract_x
_atom_site_fract_y
_atom_site_fract_z
_atom_site_U_iso_or_equiv
_atom_site_adp_type
_atom_site_occupancy
_atom_site_symmetry_multiplicity
_atom_site_calc_flag
_atom_site_refinement_flags
_atom_site_disorder_assembly
_atom_site_disorder_group
S1 S 1.11627(10) 0.21176(6) 0.08956(3) 0.0378(2) Uani 1 1 d . . .
S2 S 0.68623(12) 0.35441(7) 0.20302(3) 0.0440(2) Uani 1 1 d . . .
N1 N 0.7542(4) 0.6133(2) 0.04304(9) 0.0338(4) Uani 1 1 d . . .
C5 C 0.9273(4) 0.4976(2) 0.02979(9) 0.0300(4) Uani 1 1 d . . .
O1 O 0.3663(4) 0.8053(2) 0.09892(10) 0.0579(5) Uani 1 1 d . . .
C2 C 0.7571(4) 0.4439(3) 0.12741(10) 0.0347(4) Uani 1 1 d . . .
C1 C 0.6475(4) 0.5839(3) 0.10193(10) 0.0357(4) Uani 1 1 d . . .
C4 C 0.9319(4) 0.3876(2) 0.08141(10) 0.0323(4) Uani 1 1 d . . .
C6 C 0.8419(5) 0.0725(3) 0.06978(13) 0.0445(5) Uani 1 1 d . . .
H6A H 0.7173 0.0791 0.1032 0.067 Uiso 1 1 calc R . .
H6B H 0.9169 -0.0308 0.0697 0.067 Uiso 1 1 calc R . .
H6C H 0.7458 0.0954 0.0259 0.067 Uiso 1 1 calc R . .
C3 C 0.4515(5) 0.6865(3) 0.12697(12) 0.0436(5) Uani 1 1 d . . .
H3 H 0.3859 0.6599 0.1674 0.052 Uiso 1 1 calc R . .
C7 C 0.9646(8) 0.4261(5) 0.26120(15) 0.0836(12) Uani 1 1 d . . .
H7A H 1.1347 0.4035 0.2442 0.125 Uiso 1 1 calc R . .
H7B H 0.9622 0.3765 0.3044 0.125 Uiso 1 1 calc R . .
H7C H 0.9463 0.5367 0.2662 0.125 Uiso 1 1 calc R . .
H1A H 0.737(6) 0.687(3) 0.0239(15) 0.041(7) Uiso 1 1 d . . .

loop_
_atom_site_aniso_label
_atom_site_aniso_U_11
_atom_site_aniso_U_22
_atom_site_aniso_U_33
_atom_site_aniso_U_23
_atom_site_aniso_U_13
_atom_site_aniso_U_12
S1 0.0350(3) 0.0380(3) 0.0409(3) 0.0042(2) 0.0068(2) 0.00765(19)
S2 0.0474(4) 0.0523(4) 0.0345(3) 0.0048(2) 0.0141(2) -0.0045(2)
N1 0.0388(9) 0.0311(9) 0.0332(9) 0.0003(7) 0.0102(7) 0.0050(7)
C5 0.0298(9) 0.0319(9) 0.0290(9) -0.0041(7) 0.0064(8) 0.0007(7)
O1 0.0637(11) 0.0508(10) 0.0622(11) 0.0000(9) 0.0197(9) 0.0218(9)
C2 0.0365(10) 0.0388(10) 0.0301(9) -0.0015(8) 0.0092(8) -0.0009(8)
C1 0.0375(10) 0.0387(10) 0.0326(9) -0.0033(8) 0.0110(8) 0.0019(8)
C4 0.0306(9) 0.0335(9) 0.0335(10) -0.0018(8) 0.0068(7) 0.0020(7)
C6 0.0485(12) 0.0367(11) 0.0479(12) -0.0024(9) 0.0041(10) 0.0029(9)
C3 0.0448(12) 0.0469(12) 0.0415(12) -0.0064(10) 0.0147(9) 0.0055(10)
C7 0.089(2) 0.124(3) 0.0364(13) -0.0003(17) 0.0057(14) -0.049(2)

loop_
_atom_type_symbol
_atom_type_description
_atom_type_scat_dispersion_real
_atom_type_scat_dispersion_imag
_atom_type_scat_source
C C 0.0181 0.0091 'International Tables Vol C Tables 4.2.6.8 and 6.1.1.4'
H H 0.0000 0.0000 'International Tables Vol C Tables 4.2.6.8 and 6.1.1.4'
N N 0.0311 0.0180 'International Tables Vol C Tables 4.2.6.8 and 6.1.1.4'
O O 0.0492 0.0322 'International Tables Vol C Tables 4.2.6.8 and 6.1.1.4'
S S 0.3331 0.5567 'International Tables Vol C Tables 4.2.6.8 and 6.1.1.4'

loop_
_geom_angle_atom_site_label_1
_geom_angle_atom_site_label_2
_geom_angle_atom_site_label_3
_geom_angle
_geom_angle_site_symmetry_1
_geom_angle_site_symmetry_3
C4 S1 C6 100.63(10) . .
C2 S2 C7 100.73(13) . .
C5 N1 C1 110.39(18) . .
N1 C5 C4 107.87(17) . .
N1 C5 C5 121.3(2) . 3_765
C4 C5 C5 130.8(2) . 3_765
C1 C2 C4 107.40(18) . .
C1 C2 S2 125.51(16) . .
C4 C2 S2 127.09(17) . .
N1 C1 C2 107.51(18) . .
N1 C1 C3 121.9(2) . .
C2 C1 C3 130.6(2) . .
C5 C4 C2 106.82(18) . .
C5 C4 S1 127.66(16) . .
C2 C4 S1 125.52(16) . .
O1 C3 C1 124.3(2) . .

loop_
_geom_bond_atom_site_label_1
_geom_bond_atom_site_label_2
_geom_bond_distance
_geom_bond_site_symmetry_2
S1 C4 1.758(2) .
S1 C6 1.809(2) .
S2 C2 1.761(2) .
S2 C7 1.789(3) .
N1 C5 1.355(3) .
N1 C1 1.364(3) .
C5 C4 1.392(3) .
C5 C5 1.458(4) 3_765
O1 C3 1.211(3) .
C2 C1 1.387(3) .
C2 C4 1.415(3) .
C1 C3 1.439(3) .
